data_2214842
loop_
_publ_author_name
'G. M. Golzar Hossain'
'Afroza Banu'
'A. J. Amoroso'

_publ_section_title
;
 4'-Phenyl-2,2':6',2''-terpyridine 1,1''-dioxide
;
_journal_coeditor_code RN2022
_journal_issue 8
_journal_name_full 'Acta Crystallographica Section E'
_journal_page_first o3607
_journal_page_last o3607
_journal_paper_doi 10.1107/S1600536807035398
_journal_volume 63
_journal_year 2007
_chemical_formula_iupac 'C21 H15 N3 O2'
_chemical_formula_moiety 'C21 H15 N3 O2'
_chemical_formula_sum 'C21 H15 N3 O2'
_chemical_formula_weight 341.36
_chemical_name_systematic
;
4'-Phenyl-2,2':6',2''-terpyridine 1,1''-dioxide
;
_space_group_IT_number 15
_symmetry_cell_setting monoclinic
_symmetry_space_group_name_Hall '-C 2yc'
_symmetry_space_group_name_H-M 'C 1 2/c 1'
_atom_sites_solution_hydrogens geom
_atom_sites_solution_primary direct
_atom_sites_solution_secondary difmap
_cell_angle_alpha 90.00
_cell_angle_beta 93.416(2)
_cell_angle_gamma 90.00
_cell_formula_units_Z 4
_cell_length_a 19.1173(8)
_cell_length_b 10.9251(5)
_cell_length_c 7.7581(3)
_cell_measurement_reflns_used 1843
_cell_measurement_temperature 120(2)
_cell_measurement_theta_max 27.48
_cell_measurement_theta_min 2.91
_cell_volume 1617.47(12)
_computing_cell_refinement 'SCALEPACK (Otwinowski & Minor, 1997)'
_computing_data_collection 'COLLECT (Nonius, 2000)'
_computing_data_reduction 'SCALEPACK and DENZO (Otwinowski & Minor, 1997)'
_computing_molecular_graphics 'ORTEP-3 for Windows (Farrugia, 1997)'
_computing_publication_material 'WinGX (Farrugia, 1999)'
_computing_structure_refinement 'SHELXL97 (Sheldrick, 1997)'
_computing_structure_solution 'SHELXS86 (Sheldrick, 1990)'
_diffrn_ambient_temperature 120(2)
_diffrn_measured_fraction_theta_full 0.991
_diffrn_measured_fraction_theta_max 0.991
_diffrn_measurement_device_type 'Nonius KappaCCD'
_diffrn_measurement_method '\w and \f'
_diffrn_radiation_monochromator graphite
_diffrn_radiation_source 'fine-focus sealed tube'
_diffrn_radiation_type MoK\a
_diffrn_radiation_wavelength 0.71073
_diffrn_reflns_av_R_equivalents 0.1119
_diffrn_reflns_av_sigmaI/netI 0.0723
_diffrn_reflns_limit_h_max 24
_diffrn_reflns_limit_h_min -24
_diffrn_reflns_limit_k_max 13
_diffrn_reflns_limit_k_min -14
_diffrn_reflns_limit_l_max 10
_diffrn_reflns_limit_l_min -10
_diffrn_reflns_number 7527
_diffrn_reflns_theta_full 27.50
_diffrn_reflns_theta_max 27.50
_diffrn_reflns_theta_min 3.35
_diffrn_standards_decay_% 0
_exptl_absorpt_coefficient_mu 0.093
_exptl_absorpt_correction_T_max 0.9954
_exptl_absorpt_correction_T_min 0.9908
_exptl_absorpt_correction_type multi-scan
_exptl_absorpt_process_details '(SORTAV; Blessing, 1995)'
_exptl_crystal_colour Colorless
_exptl_crystal_density_diffrn 1.402
_exptl_crystal_density_method 'not measured'
_exptl_crystal_description Block
_exptl_crystal_F_000 712
_exptl_crystal_size_max 0.10
_exptl_crystal_size_mid 0.08
_exptl_crystal_size_min 0.05
_refine_diff_density_max 0.264
_refine_diff_density_min -0.281
_refine_ls_extinction_coef 0.0051(11)
_refine_ls_extinction_expression Fc^*^=kFc[1+0.001xFc^2^\l^3^/sin(2\q)]^-1/4^
_refine_ls_extinction_method SHELXL97
_refine_ls_goodness_of_fit_ref 1.014
_refine_ls_hydrogen_treatment constr
_refine_ls_matrix_type full
_refine_ls_number_parameters 121
_refine_ls_number_reflns 1843
_refine_ls_number_restraints 0
_refine_ls_restrained_S_all 1.014
_refine_ls_R_factor_all 0.0696
_refine_ls_R_factor_gt 0.0446
_refine_ls_shift/su_max 0.000
_refine_ls_shift/su_mean 0.000
_refine_ls_structure_factor_coef Fsqd
_refine_ls_weighting_details 'calc w=1/[\s^2^(Fo^2^)+(0.0586P)^2^+0.3346P] where P=(Fo^2^+2Fc^2^)/3'
_refine_ls_weighting_scheme calc
_refine_ls_wR_factor_gt 0.1116
_refine_ls_wR_factor_ref 0.1256
_reflns_number_gt 1329
_reflns_number_total 1843
_reflns_threshold_expression I>2\s(I)
_cod_data_source_file rn2022.cif
_cod_data_source_block I
_cod_depositor_comments
;
The following automatic conversions were performed:
'_symmetry_cell_setting' value 'Monoclinic' changed to 'monoclinic'
according to '/home/saulius/struct/CIF-dictionaries/cif_core.dic'
dictionary named 'cif_core.dic' version 2.4.1 from 2010-06-29.

Automatic conversion script
Id: cif_fix_enum 1527 2010-12-29 10:47:43Z saulius 

The following automatic conversions were performed:

'_symmetry_cell_setting' value 'Monoclinic' changed to 'monoclinic'
according to /home/saulius/struct/CIF-dictionaries/cif_core.dic
dictionary named 'cif_core.dic' version 2.4.1 from 2010-06-29.

Automatic conversion script
Id: cif_fix_values 1715 2011-07-08 13:25:40Z adriana 
;
_cod_original_sg_symbol_H-M 'C 2/c'
_cod_database_code 2214842
_cod_database_fobs_code 2214842

loop_
_symmetry_equiv_pos_as_xyz
'x, y, z'
'-x, y, -z+1/2'
'x+1/2, y+1/2, z'
'-x+1/2, y+1/2, -z+1/2'
'-x, -y, -z'
'x, -y, z-1/2'
'-x+1/2, -y+1/2, -z'
'x+1/2, -y+1/2, z-1/2'

loop_
_atom_site_type_symbol
_atom_site_label
_atom_site_fract_x
_atom_site_fract_y
_atom_site_fract_z
_atom_site_U_iso_or_equiv
_atom_site_adp_type
_atom_site_calc_flag
_atom_site_refinement_flags
_atom_site_occupancy
O O1 0.18038(6) 0.62710(9) 0.09623(13) 0.0263(3) Uani d . 1
N N1 0.18001(6) 0.71228(11) 0.21502(15) 0.0208(3) Uani d . 1
N N2 0.0000 0.71614(14) 0.2500 0.0185(4) Uani d S 1
C C1 0.23682(8) 0.78705(14) 0.2399(2) 0.0256(4) Uani d . 1
H H1 0.2760 0.7756 0.1718 0.031 Uiso calc R 1
C C2 0.23843(8) 0.87827(14) 0.3610(2) 0.0288(4) Uani d . 1
H H2 0.2784 0.9297 0.3761 0.035 Uiso calc R 1
C C3 0.18193(9) 0.89553(13) 0.4611(2) 0.0285(4) Uani d . 1
H H3 0.1830 0.9568 0.5481 0.034 Uiso calc R 1
C C4 0.12369(8) 0.82145(13) 0.43189(19) 0.0240(4) Uani d . 1
H H4 0.0838 0.8338 0.4972 0.029 Uiso calc R 1
C C5 0.12276(7) 0.72989(13) 0.30924(18) 0.0193(4) Uani d . 1
C C6 0.05943(7) 0.65209(13) 0.27456(16) 0.0185(3) Uani d . 1
C C7 0.06210(7) 0.52497(12) 0.27623(17) 0.0187(3) Uani d . 1
H H7 0.1057 0.4838 0.2950 0.022 Uiso calc R 1
C C8 0.0000 0.45848(18) 0.2500 0.0179(4) Uani d S 1
C C9 0.0000 0.32240(18) 0.2500 0.0193(5) Uani d S 1
C C10 -0.05106(8) 0.25744(13) 0.15219(18) 0.0223(4) Uani d . 1
H H10 -0.0866 0.3003 0.0860 0.027 Uiso calc R 1
C C11 -0.05025(8) 0.13022(13) 0.15108(19) 0.0259(4) Uani d . 1
H H11 -0.0846 0.0869 0.0816 0.031 Uiso calc R 1
C C12 0.0000 0.0657(2) 0.2500 0.0282(5) Uani d S 1
H H12 0.0000 -0.0213 0.2500 0.034 Uiso calc SR 1

loop_
_atom_site_aniso_label
_atom_site_aniso_U_11
_atom_site_aniso_U_22
_atom_site_aniso_U_33
_atom_site_aniso_U_12
_atom_site_aniso_U_13
_atom_site_aniso_U_23
O1 0.0277(7) 0.0246(6) 0.0269(6) 0.0017(4) 0.0051(4) -0.0043(4)
N1 0.0209(7) 0.0194(7) 0.0219(6) 0.0004(5) -0.0004(5) 0.0039(5)
N2 0.0182(9) 0.0199(9) 0.0171(8) 0.000 0.0001(7) 0.000
C1 0.0195(8) 0.0278(9) 0.0294(8) -0.0031(6) -0.0003(6) 0.0076(7)
C2 0.0252(9) 0.0247(8) 0.0353(9) -0.0066(6) -0.0084(7) 0.0082(7)
C3 0.0318(10) 0.0197(8) 0.0329(8) -0.0008(6) -0.0080(7) -0.0013(7)
C4 0.0240(8) 0.0220(8) 0.0258(8) 0.0024(6) -0.0014(6) -0.0005(6)
C5 0.0185(8) 0.0177(7) 0.0213(7) 0.0011(6) -0.0013(6) 0.0043(6)
C6 0.0203(8) 0.0186(7) 0.0168(7) 0.0001(6) 0.0020(5) 0.0001(6)
C7 0.0178(8) 0.0192(7) 0.0191(7) 0.0024(5) 0.0011(5) 0.0011(5)
C8 0.0208(11) 0.0182(10) 0.0148(9) 0.000 0.0023(7) 0.000
C9 0.0237(11) 0.0163(10) 0.0184(9) 0.000 0.0055(8) 0.000
C10 0.0252(9) 0.0205(8) 0.0214(8) 0.0009(6) 0.0024(6) 0.0005(6)
C11 0.0309(9) 0.0217(8) 0.0254(8) -0.0058(6) 0.0029(6) -0.0035(6)
C12 0.0372(14) 0.0170(10) 0.0312(11) 0.000 0.0097(10) 0.000

loop_
_atom_type_symbol
_atom_type_description
_atom_type_scat_dispersion_real
_atom_type_scat_dispersion_imag
_atom_type_scat_source
C C 0.0033 0.0016 'International Tables Vol C Tables 4.2.6.8 and 6.1.1.4'
H H 0.0000 0.0000 'International Tables Vol C Tables 4.2.6.8 and 6.1.1.4'
N N 0.0061 0.0033 'International Tables Vol C Tables 4.2.6.8 and 6.1.1.4'
O O 0.0106 0.0060 'International Tables Vol C Tables 4.2.6.8 and 6.1.1.4'

loop_
_geom_angle_atom_site_label_1
_geom_angle_atom_site_label_2
_geom_angle_atom_site_label_3
_geom_angle_site_symmetry_1
_geom_angle_site_symmetry_3
_geom_angle
_geom_angle_publ_flag
O1 N1 C1 . . 119.17(13) y
O1 N1 C5 . . 120.98(12) y
C1 N1 C5 . . 119.81(13) y
C6 N2 C6 . 2 116.95(16) y
N1 C1 C2 . . 121.22(15) ?
N1 C1 H1 . . 119.4 ?
C2 C1 H1 . . 119.4 ?
C1 C2 C3 . . 119.97(14) ?
C1 C2 H2 . . 120.0 ?
C3 C2 H2 . . 120.0 ?
C2 C3 C4 . . 118.46(14) ?
C2 C3 H3 . . 120.8 ?
C4 C3 H3 . . 120.8 ?
C5 C4 C3 . . 120.94(15) ?
C5 C4 H4 . . 119.5 ?
C3 C4 H4 . . 119.5 ?
N1 C5 C4 . . 119.57(14) ?
N1 C5 C6 . . 119.43(13) ?
C4 C5 C6 . . 120.98(13) ?
N2 C6 C7 . . 123.65(13) ?
N2 C6 C5 . . 113.65(12) ?
C7 C6 C5 . . 122.63(12) ?
C6 C7 C8 . . 119.22(13) ?
C6 C7 H7 . . 120.4 ?
C8 C7 H7 . . 120.4 ?
C7 C8 C7 . 2 117.30(18) ?
C7 C8 C9 . . 121.35(9) ?
C7 C8 C9 2 . 121.35(9) ?
C10 C9 C10 . 2 118.81(19) ?
C10 C9 C8 . . 120.60(9) ?
C10 C9 C8 2 . 120.60(9) ?
C11 C10 C9 . . 120.31(14) ?
C11 C10 H10 . . 119.8 ?
C9 C10 H10 . . 119.8 ?
C12 C11 C10 . . 120.85(14) ?
C12 C11 H11 . . 119.6 ?
C10 C11 H11 . . 119.6 ?
C11 C12 C11 2 . 118.85(19) ?
C11 C12 H12 2 . 120.6 ?
C11 C12 H12 . . 120.6 ?

loop_
_geom_bond_atom_site_label_1
_geom_bond_atom_site_label_2
_geom_bond_site_symmetry_2
_geom_bond_distance
_geom_bond_publ_flag
O1 N1 . 1.3100(15) y
N1 C1 . 1.3634(19) y
N1 C5 . 1.3655(19) y
N2 C6 . 1.3383(16) y
N2 C6 2 1.3384(16) ?
C1 C2 . 1.369(2) ?
C1 H1 . 0.9500 ?
C2 C3 . 1.381(2) ?
C2 H2 . 0.9500 ?
C3 C4 . 1.384(2) ?
C3 H3 . 0.9500 ?
C4 C5 . 1.380(2) ?
C4 H4 . 0.9500 ?
C5 C6 . 1.4905(19) ?
C6 C7 . 1.3897(19) ?
C7 C8 . 1.3963(17) ?
C7 H7 . 0.9500 ?
C8 C7 2 1.3963(17) ?
C8 C9 . 1.487(3) ?
C9 C10 . 1.3943(18) ?
C9 C10 2 1.3943(18) ?
C10 C11 . 1.390(2) ?
C10 H10 . 0.9500 ?
C11 C12 . 1.3861(19) ?
C11 H11 . 0.9500 ?
C12 C11 2 1.3861(19) ?
C12 H12 . 0.9500 ?

loop_
_geom_hbond_atom_site_label_D
_geom_hbond_atom_site_label_H
_geom_hbond_atom_site_label_A
_geom_hbond_site_symmetry_A
_geom_hbond_distance_DH
_geom_hbond_distance_HA
_geom_hbond_distance_DA
_geom_hbond_angle_DHA
C2 H2 O1 4 0.95 2.30 3.1382(18) 146.5
C10 H10 O1 5_565 0.95 2.35 3.2939(19) 170.1

loop_
_geom_torsion_atom_site_label_1
_geom_torsion_atom_site_label_2
_geom_torsion_atom_site_label_3
_geom_torsion_atom_site_label_4
_geom_torsion_site_symmetry_1
_geom_torsion_site_symmetry_4
_geom_torsion
_geom_torsion_publ_flag
O1 N1 C1 C2 . . 179.18(12) ?
C5 N1 C1 C2 . . 1.6(2) ?
N1 C1 C2 C3 . . 0.3(2) ?
C1 C2 C3 C4 . . -2.0(2) ?
C2 C3 C4 C5 . . 2.0(2) ?
O1 N1 C5 C4 . . -179.16(12) ?
C1 N1 C5 C4 . . -1.6(2) ?
O1 N1 C5 C6 . . -0.85(19) ?
C1 N1 C5 C6 . . 176.70(12) ?
C3 C4 C5 N1 . . -0.2(2) ?
C3 C4 C5 C6 . . -178.46(13) ?
C6 N2 C6 C7 2 . -0.22(9) ?
C6 N2 C6 C5 2 . -177.24(12) ?
N1 C5 C6 N2 . . -128.91(12) y
C4 C5 C6 N2 . . 49.37(17) ?
N1 C5 C6 C7 . . 54.03(18) ?
C4 C5 C6 C7 . . -127.69(15) ?
N2 C6 C7 C8 . . 0.43(19) ?
C5 C6 C7 C8 . . 177.19(10) ?
C6 C7 C8 C7 . 2 -0.20(9) ?
C6 C7 C8 C9 . . 179.80(9) ?
C7 C8 C9 C10 . . -150.68(9) y
C7 C8 C9 C10 2 . 29.32(9) ?
C7 C8 C9 C10 . 2 29.32(9) ?
C7 C8 C9 C10 2 2 -150.68(9) ?
C10 C9 C10 C11 2 . -0.80(10) ?
C8 C9 C10 C11 . . 179.20(10) ?
C9 C10 C11 C12 . . 1.6(2) ?
C10 C11 C12 C11 . 2 -0.81(10) ?
